data_7237137
loop_
_publ_author_name
'Tang, Yongxing'
'He, Chunlin'
'Imler, Gregory H.'
'Parrish, Damon A.'
'Shreeve, Jean'ne M.'

_publ_section_title
;
 Ring closure of polynitroazoles via an N,N&#x2032;-alkylene bridge:
 towards high thermally stable energetic compounds
;
_journal_issue 18
_journal_name_full 'Journal of Materials Chemistry A'
_journal_page_first 8382
_journal_paper_doi 10.1039/C8TA02704H
_journal_volume 6
_journal_year 2018
_chemical_formula_moiety 'C9 H6 N8 O8'
_chemical_formula_sum 'C9 H6 N8 O8'
_chemical_formula_weight 354.22
_space_group_crystal_system monoclinic
_space_group_IT_number 14
_space_group_name_Hall '-P 2yn'
_space_group_name_H-M_alt 'P 1 21/n 1'
_atom_sites_solution_hydrogens geom
_audit_creation_method SHELXL-2014/7
_audit_update_record
;
2018-01-19 deposited with the CCDC.
2018-04-16 downloaded from the CCDC.
;
_cell_angle_alpha 90
_cell_angle_beta 92.305(3)
_cell_angle_gamma 90
_cell_formula_units_Z 4
_cell_length_a 9.4365(10)
_cell_length_b 11.5612(12)
_cell_length_c 12.9442(14)
_cell_measurement_reflns_used 2356
_cell_measurement_temperature 293(2)
_cell_measurement_theta_max 24.326
_cell_measurement_theta_min 2.788
_cell_volume 1411.0(3)
_computing_cell_refinement 'Bruker APEX3 v2015.5-2 (Bruker, 2015)'
_computing_data_collection 'Bruker APEX3 v2015.5-2 (Bruker, 2015)'
_computing_data_reduction
;
Bruker SAINT v8.34A (Bruker, 2013), Bruker XPREP v2014/2 (Bruker, 2014)
;
_computing_molecular_graphics 'Bruker SHELXTL v2014/7 (Bruker, 2014)'
_computing_publication_material 'Bruker SHELXTL v2014/7 (Bruker, 2014)'
_computing_structure_refinement 'SHELXL-2014/7 (Sheldrick, 2014)'
_computing_structure_solution 'Bruker SHELXTL v2014/7 (Bruker, 2014)'
_diffrn_ambient_temperature 293(2)
_diffrn_measured_fraction_theta_full 0.999
_diffrn_measured_fraction_theta_max 0.999
_diffrn_measurement_device_type 'Bruker SMART APEX II CCD'
_diffrn_measurement_method '\w scans'
_diffrn_radiation_monochromator graphite
_diffrn_radiation_source 'fine focus sealed tube'
_diffrn_radiation_type MoK\a
_diffrn_radiation_wavelength 0.71073
_diffrn_reflns_av_R_equivalents 0.0370
_diffrn_reflns_av_unetI/netI 0.0320
_diffrn_reflns_Laue_measured_fraction_full 0.999
_diffrn_reflns_Laue_measured_fraction_max 0.999
_diffrn_reflns_limit_h_max 11
_diffrn_reflns_limit_h_min -11
_diffrn_reflns_limit_k_max 13
_diffrn_reflns_limit_k_min -13
_diffrn_reflns_limit_l_max 15
_diffrn_reflns_limit_l_min -15
_diffrn_reflns_number 11903
_diffrn_reflns_point_group_measured_fraction_full 0.999
_diffrn_reflns_point_group_measured_fraction_max 0.999
_diffrn_reflns_theta_full 25.242
_diffrn_reflns_theta_max 25.348
_diffrn_reflns_theta_min 2.622
_exptl_absorpt_coefficient_mu 0.149
_exptl_absorpt_correction_T_max 0.7460
_exptl_absorpt_correction_T_min 0.6766
_exptl_absorpt_correction_type multi-scan
_exptl_absorpt_process_details 'SADABS v2014/5 (Bruker, 2008)'
_exptl_crystal_colour 'clear colorless'
_exptl_crystal_density_diffrn 1.667
_exptl_crystal_description plate
_exptl_crystal_F_000 720
_exptl_crystal_size_max 0.231
_exptl_crystal_size_mid 0.180
_exptl_crystal_size_min 0.020
_refine_diff_density_max 0.336
_refine_diff_density_min -0.293
_refine_diff_density_rms 0.045
_refine_ls_extinction_method none
_refine_ls_goodness_of_fit_ref 1.042
_refine_ls_hydrogen_treatment constr
_refine_ls_matrix_type full
_refine_ls_number_parameters 254
_refine_ls_number_reflns 2574
_refine_ls_number_restraints 56
_refine_ls_restrained_S_all 1.163
_refine_ls_R_factor_all 0.0789
_refine_ls_R_factor_gt 0.0481
_refine_ls_shift/su_max 0.001
_refine_ls_shift/su_mean 0.000
_refine_ls_structure_factor_coef Fsqd
_refine_ls_weighting_details 'w=1/[\s^2^(Fo^2^)+(0.0540P)^2^+0.9288P] where P=(Fo^2^+2Fc^2^)/3'
_refine_ls_weighting_scheme calc
_refine_ls_wR_factor_gt 0.1149
_refine_ls_wR_factor_ref 0.1321
_reflns_Friedel_coverage 0.000
_reflns_number_gt 1779
_reflns_number_total 2574
_reflns_threshold_expression 'I > 2\s(I)'
_cod_data_source_file c8ta02704h2.cif
_cod_data_source_block shrv594
_cod_original_sg_symbol_H-M 'P 21/n'
_cod_database_code 7237137
_shelx_shelxl_version_number 2014/7
_shelx_space_group_comment
;
The symmetry employed for this shelxl refinement is uniquely defined
by the following loop, which should always be used as a source of
symmetry information in preference to the above space-group names.
They are only intended as comments.
;
_shelx_estimated_absorpt_t_min 0.966
_shelx_estimated_absorpt_t_max 0.997

loop_
_space_group_symop_operation_xyz
'x, y, z'
'-x+1/2, y+1/2, -z+1/2'
'-x, -y, -z'
'x-1/2, -y-1/2, z-1/2'

loop_
_atom_site_label
_atom_site_type_symbol
_atom_site_fract_x
_atom_site_fract_y
_atom_site_fract_z
_atom_site_U_iso_or_equiv
_atom_site_adp_type
_atom_site_occupancy
_atom_site_site_symmetry_order
_atom_site_calc_flag
_atom_site_refinement_flags_posn
_atom_site_refinement_flags_adp
_atom_site_refinement_flags_occupancy
_atom_site_disorder_assembly
_atom_site_disorder_group
O1 O 0.3763(2) 0.42685(18) 0.45603(15) 0.0543(5) Uani 1 1 d . . . . .
O2 O 0.4704(3) 0.2833(2) 0.37866(17) 0.0814(8) Uani 1 1 d . . . . .
N3 N 0.4575(2) 0.3448(2) 0.45372(17) 0.0455(6) Uani 1 1 d . . . . .
C4 C 0.5418(3) 0.3192(2) 0.54544(18) 0.0362(6) Uani 1 1 d . . . . .
C5 C 0.6742(3) 0.2665(2) 0.55348(19) 0.0390(6) Uani 1 1 d . . . . .
N6 N 0.7674(3) 0.2353(2) 0.47155(18) 0.0509(6) Uani 1 1 d . . . . .
O7 O 0.7664(3) 0.2973(3) 0.39609(19) 0.0919(9) Uani 1 1 d . . . . .
O8 O 0.8411(2) 0.1510(2) 0.48286(16) 0.0706(7) Uani 1 1 d . . . . .
N9 N 0.7203(2) 0.2537(2) 0.65015(16) 0.0418(6) Uani 1 1 d . . . . .
N10 N 0.6165(2) 0.29921(19) 0.70526(15) 0.0374(5) Uani 1 1 d . . . . .
C11 C 0.6254(3) 0.2997(2) 0.81929(18) 0.0424(6) Uani 1 1 d . . . . .
H11A H 0.7043 0.2514 0.8430 0.051 Uiso 1 1 calc R U . . .
H11B H 0.5393 0.2663 0.8449 0.051 Uiso 1 1 calc R U . . .
C12 C 0.6452(3) 0.4200(3) 0.8641(2) 0.0477(7) Uani 1 1 d . . . . .
H12A H 0.7454 0.4388 0.8660 0.057 Uiso 1 1 calc R U . . .
H12B H 0.6148 0.4196 0.9348 0.057 Uiso 1 1 calc R U . . .
C13 C 0.5645(3) 0.5142(2) 0.8046(2) 0.0479(7) Uani 1 1 d . . . . .
H13A H 0.5568 0.5816 0.8487 0.058 Uiso 1 1 calc R U . . .
H13B H 0.6179 0.5366 0.7453 0.058 Uiso 1 1 calc R U . . .
N14 N 0.4216(2) 0.47800(18) 0.76873(16) 0.0397(5) Uani 1 1 d . . . . .
N15 N 0.3052(3) 0.5242(2) 0.80865(19) 0.0520(6) Uani 1 1 d . . . . .
C16 C 0.1997(3) 0.4738(2) 0.7579(2) 0.0497(7) Uani 1 1 d . . . . .
N17 N 0.0562(3) 0.5085(3) 0.7837(3) 0.0794(9) Uani 1 1 d D U . . .
O18A O 0.0313(4) 0.5130(5) 0.8755(3) 0.1318(19) Uani 0.782(5) 1 d D U P A 1
O19A O -0.0265(4) 0.5294(4) 0.7142(4) 0.1102(15) Uani 0.782(5) 1 d D U P A 1
O18B O -0.0351(15) 0.4360(13) 0.7581(15) 0.129(5) Uani 0.218(5) 1 d D U P A 2
O19B O 0.0297(12) 0.6003(8) 0.8076(11) 0.085(4) Uani 0.218(5) 1 d D U P A 2
C20 C 0.2444(3) 0.3952(2) 0.6848(2) 0.0415(6) Uani 1 1 d . . . . .
N21 N 0.1623(2) 0.3183(2) 0.6203(2) 0.0608(7) Uani 1 1 d D . . . .
O22A O 0.0362(3) 0.3060(4) 0.6427(3) 0.0916(14) Uani 0.782(5) 1 d D U P A 1
O22B O 0.0604(14) 0.3674(13) 0.5689(12) 0.103(5) Uani 0.218(5) 1 d D U P A 2
O23 O 0.2213(2) 0.2573(2) 0.56054(18) 0.0637(6) Uani 1 1 d . . . . .
C24 C 0.3908(2) 0.3997(2) 0.69372(18) 0.0332(6) Uani 1 1 d . . . . .
C25 C 0.5066(2) 0.3403(2) 0.64576(18) 0.0336(6) Uani 1 1 d . . . . .

loop_
_atom_site_aniso_label
_atom_site_aniso_U_11
_atom_site_aniso_U_22
_atom_site_aniso_U_33
_atom_site_aniso_U_23
_atom_site_aniso_U_13
_atom_site_aniso_U_12
O1 0.0519(12) 0.0586(13) 0.0517(12) 0.0118(10) -0.0078(9) 0.0070(11)
O2 0.104(2) 0.0980(19) 0.0407(13) -0.0216(13) -0.0133(12) 0.0250(15)
N3 0.0478(13) 0.0540(15) 0.0346(13) 0.0033(11) -0.0011(10) -0.0016(12)
C4 0.0387(13) 0.0383(14) 0.0314(13) 0.0031(11) 0.0004(10) -0.0022(11)
C5 0.0390(14) 0.0463(16) 0.0324(14) 0.0022(11) 0.0088(11) 0.0026(12)
N6 0.0471(14) 0.0686(17) 0.0379(14) 0.0000(12) 0.0123(11) 0.0071(13)
O7 0.106(2) 0.114(2) 0.0596(15) 0.0283(15) 0.0445(14) 0.0270(17)
O8 0.0718(15) 0.0845(17) 0.0567(14) -0.0086(12) 0.0163(11) 0.0305(14)
N9 0.0325(12) 0.0565(14) 0.0372(12) 0.0023(10) 0.0088(9) 0.0080(10)
N10 0.0310(11) 0.0512(13) 0.0304(11) 0.0022(9) 0.0046(9) 0.0067(10)
C11 0.0421(14) 0.0579(17) 0.0273(13) 0.0054(12) 0.0036(11) 0.0068(13)
C12 0.0418(15) 0.0657(19) 0.0356(14) 0.0012(13) -0.0003(12) -0.0067(14)
C13 0.0530(16) 0.0497(17) 0.0406(15) -0.0024(13) -0.0040(13) -0.0139(13)
N14 0.0415(12) 0.0397(12) 0.0382(12) -0.0013(10) 0.0048(9) 0.0028(10)
N15 0.0583(15) 0.0454(14) 0.0538(14) -0.0030(11) 0.0191(12) 0.0126(12)
C16 0.0398(15) 0.0446(16) 0.0661(19) 0.0038(14) 0.0191(14) 0.0086(13)
N17 0.0541(16) 0.076(2) 0.110(2) 0.0018(17) 0.0327(13) 0.0169(15)
O18A 0.083(3) 0.203(5) 0.113(2) -0.013(2) 0.0464(18) 0.023(3)
O19A 0.068(2) 0.127(4) 0.136(3) 0.018(2) 0.0154(18) 0.034(2)
O18B 0.102(6) 0.125(6) 0.160(9) -0.007(5) 0.024(5) -0.026(5)
O19B 0.071(6) 0.075(7) 0.112(8) -0.020(5) 0.034(5) 0.041(5)
C20 0.0324(13) 0.0387(15) 0.0538(16) 0.0029(12) 0.0050(12) 0.0013(12)
N21 0.0334(14) 0.0644(18) 0.084(2) -0.0030(16) -0.0054(13) -0.0038(13)
O22A 0.0352(17) 0.114(3) 0.126(3) -0.012(2) 0.0095(17) -0.0209(17)
O22B 0.079(7) 0.114(8) 0.115(8) -0.008(6) -0.023(6) 0.003(6)
O23 0.0621(14) 0.0633(14) 0.0656(14) -0.0129(11) 0.0020(11) -0.0148(11)
C24 0.0342(13) 0.0331(13) 0.0325(13) 0.0022(10) 0.0029(10) 0.0015(11)
C25 0.0308(12) 0.0373(14) 0.0329(13) 0.0019(11) 0.0029(10) 0.0004(11)

loop_
_atom_type_symbol
_atom_type_description
_atom_type_scat_dispersion_real
_atom_type_scat_dispersion_imag
_atom_type_scat_source
C C 0.0033 0.0016 'International Tables Vol C Tables 4.2.6.8 and 6.1.1.4'
H H 0.0000 0.0000 'International Tables Vol C Tables 4.2.6.8 and 6.1.1.4'
N N 0.0061 0.0033 'International Tables Vol C Tables 4.2.6.8 and 6.1.1.4'
O O 0.0106 0.0060 'International Tables Vol C Tables 4.2.6.8 and 6.1.1.4'

loop_
_geom_angle_atom_site_label_1
_geom_angle_atom_site_label_2
_geom_angle_atom_site_label_3
_geom_angle
O2 N3 O1 123.9(2)
O2 N3 C4 118.1(2)
O1 N3 C4 118.0(2)
C25 C4 C5 104.9(2)
C25 C4 N3 126.7(2)
C5 C4 N3 128.3(2)
N9 C5 C4 112.5(2)
N9 C5 N6 118.7(2)
C4 C5 N6 128.6(2)
O8 N6 O7 124.3(2)
O8 N6 C5 118.5(2)
O7 N6 C5 117.2(2)
C5 N9 N10 103.95(19)
N9 N10 C25 113.22(19)
N9 N10 C11 121.34(19)
C25 N10 C11 125.4(2)
N10 C11 C12 112.8(2)
N10 C11 H11A 109.0
C12 C11 H11A 109.0
N10 C11 H11B 109.0
C12 C11 H11B 109.0
H11A C11 H11B 107.8
C11 C12 C13 114.4(2)
C11 C12 H12A 108.7
C13 C12 H12A 108.7
C11 C12 H12B 108.7
C13 C12 H12B 108.7
H12A C12 H12B 107.6
N14 C13 C12 113.0(2)
N14 C13 H13A 109.0
C12 C13 H13A 109.0
N14 C13 H13B 109.0
C12 C13 H13B 109.0
H13A C13 H13B 107.8
N15 N14 C24 112.8(2)
N15 N14 C13 121.3(2)
C24 N14 C13 125.9(2)
C16 N15 N14 104.3(2)
N15 C16 C20 112.8(2)
N15 C16 N17 117.1(3)
C20 C16 N17 130.0(3)
O19A N17 O18A 125.4(4)
O19B N17 O18B 123.2(10)
O19B N17 C16 122.3(7)
O19A N17 C16 117.9(4)
O18A N17 C16 116.7(4)
O18B N17 C16 113.2(9)
C24 C20 C16 104.4(2)
C24 C20 N21 126.1(2)
C16 C20 N21 129.3(2)
O23 N21 O22A 123.8(3)
O23 N21 O22B 106.5(8)
O23 N21 C20 119.2(2)
O22A N21 C20 115.9(3)
O22B N21 C20 114.0(7)
N14 C24 C20 105.7(2)
N14 C24 C25 118.8(2)
C20 C24 C25 135.5(2)
N10 C25 C4 105.4(2)
N10 C25 C24 119.7(2)
C4 C25 C24 134.7(2)

loop_
_geom_bond_atom_site_label_1
_geom_bond_atom_site_label_2
_geom_bond_distance
O1 N3 1.220(3)
O2 N3 1.214(3)
N3 C4 1.433(3)
C4 C25 1.375(3)
C4 C5 1.390(4)
C5 N9 1.316(3)
C5 N6 1.451(3)
N6 O8 1.202(3)
N6 O7 1.211(3)
N9 N10 1.342(3)
N10 C25 1.353(3)
N10 C11 1.475(3)
C11 C12 1.516(4)
C11 H11A 0.9700
C11 H11B 0.9700
C12 C13 1.521(4)
C12 H12A 0.9700
C12 H12B 0.9700
C13 N14 1.469(3)
C13 H13A 0.9700
C13 H13B 0.9700
N14 N15 1.344(3)
N14 C24 1.351(3)
N15 C16 1.307(4)
C16 C20 1.390(4)
C16 N17 1.463(4)
N17 O19B 1.137(7)
N17 O19A 1.192(4)
N17 O18A 1.222(5)
N17 O18B 1.238(8)
C20 C24 1.383(3)
C20 N21 1.427(4)
N21 O23 1.200(3)
N21 O22A 1.245(3)
N21 O22B 1.281(8)
C24 C25 1.451(3)

loop_
_geom_hbond_atom_site_label_D
_geom_hbond_atom_site_label_H
_geom_hbond_atom_site_label_A
_geom_hbond_distance_DH
_geom_hbond_distance_HA
_geom_hbond_distance_DA
_geom_hbond_angle_DHA
_geom_hbond_site_symmetry_A
C11 H11A O2 0.97 2.57 3.451(4) 151.6 4_666
C12 H12A O18B 0.97 2.54 3.369(15) 142.9 1_655
C13 H13A O8 0.97 2.48 3.266(4) 137.8 2_656
C13 H13B O1 0.97 2.64 3.509(3) 148.7 3_666

loop_
_geom_torsion_atom_site_label_1
_geom_torsion_atom_site_label_2
_geom_torsion_atom_site_label_3
_geom_torsion_atom_site_label_4
_geom_torsion
O2 N3 C4 C25 -150.3(3)
O1 N3 C4 C25 29.2(4)
O2 N3 C4 C5 28.6(4)
O1 N3 C4 C5 -151.9(3)
C25 C4 C5 N9 0.5(3)
N3 C4 C5 N9 -178.6(2)
C25 C4 C5 N6 -173.7(3)
N3 C4 C5 N6 7.3(5)
N9 C5 N6 O8 38.5(4)
C4 C5 N6 O8 -147.6(3)
N9 C5 N6 O7 -140.8(3)
C4 C5 N6 O7 33.0(4)
C4 C5 N9 N10 -0.2(3)
N6 C5 N9 N10 174.6(2)
C5 N9 N10 C25 -0.1(3)
C5 N9 N10 C11 178.6(2)
N9 N10 C11 C12 110.9(3)
C25 N10 C11 C12 -70.6(3)
N10 C11 C12 C13 37.0(3)
C11 C12 C13 N14 40.2(3)
C12 C13 N14 N15 111.5(3)
C12 C13 N14 C24 -69.9(3)
C24 N14 N15 C16 0.1(3)
C13 N14 N15 C16 178.9(2)
N14 N15 C16 C20 -0.2(3)
N14 N15 C16 N17 -179.0(3)
N15 C16 N17 O19B 33.8(10)
C20 C16 N17 O19B -144.8(10)
N15 C16 N17 O19A 133.1(4)
C20 C16 N17 O19A -45.5(6)
N15 C16 N17 O18A -47.2(5)
C20 C16 N17 O18A 134.2(5)
N15 C16 N17 O18B -159.2(11)
C20 C16 N17 O18B 22.2(12)
N15 C16 C20 C24 0.2(3)
N17 C16 C20 C24 178.8(3)
N15 C16 C20 N21 175.1(3)
N17 C16 C20 N21 -6.2(5)
C24 C20 N21 O23 -6.9(5)
C16 C20 N21 O23 179.1(3)
C24 C20 N21 O22A 161.5(3)
C16 C20 N21 O22A -12.4(5)
C24 C20 N21 O22B -134.2(10)
C16 C20 N21 O22B 51.9(10)
N15 N14 C24 C20 0.0(3)
C13 N14 C24 C20 -178.8(2)
N15 N14 C24 C25 -178.2(2)
C13 N14 C24 C25 3.0(4)
C16 C20 C24 N14 -0.1(3)
N21 C20 C24 N14 -175.2(3)
C16 C20 C24 C25 177.7(3)
N21 C20 C24 C25 2.5(5)
N9 N10 C25 C4 0.4(3)
C11 N10 C25 C4 -178.3(2)
N9 N10 C25 C24 -175.6(2)
C11 N10 C25 C24 5.8(4)
C5 C4 C25 N10 -0.5(3)
N3 C4 C25 N10 178.6(2)
C5 C4 C25 C24 174.6(3)
N3 C4 C25 C24 -6.4(5)
N14 C24 C25 N10 43.8(3)
C20 C24 C25 N10 -133.8(3)
N14 C24 C25 C4 -130.7(3)
C20 C24 C25 C4 51.7(5)
